data_4001011
loop_
_publ_author_name
'Sarkar, Arindam'
'Pal, Sushanta K.'
'Itkis, Mikhail E.'
'Liao, Puhong'
'Tham, Fook S.'
'Donnadieu, Bruno'
'Haddon, Robert C.'

_publ_section_title
;
 Methoxy-Substituted Phenalenyl-Based Neutral Radical Molecular Conductor
;
_journal_issue 11
_journal_name_full 'Chemistry of Materials'
_journal_page_first 2226
_journal_paper_doi 10.1021/cm900242a
_journal_volume 21
_journal_year 2009
_chemical_formula_sum 'C54 H42 B2 O8'
_chemical_formula_weight 840.50
_chemical_name_systematic
; 
 ? 
;
_space_group_IT_number 4
_symmetry_cell_setting monoclinic
_symmetry_space_group_name_Hall 'P 2yb'
_symmetry_space_group_name_H-M 'P 1 21 1'
_atom_sites_solution_hydrogens geom
_atom_sites_solution_primary direct
_atom_sites_solution_secondary difmap
_audit_creation_method SHELXL-97
_cell_angle_alpha 90.00
_cell_angle_beta 100.9469(5)
_cell_angle_gamma 90.00
_cell_formula_units_Z 2
_cell_length_a 15.0896(6)
_cell_length_b 9.2975(3)
_cell_length_c 15.4377(6)
_cell_measurement_reflns_used 9906
_cell_measurement_temperature 293(2)
_cell_measurement_theta_max 26.04
_cell_measurement_theta_min 2.57
_cell_volume 2126.43(14)
_computing_cell_refinement 'Bruker SAINT'
_computing_data_collection 'Bruker APEX2'
_computing_data_reduction 'Bruker SAINT'
_computing_molecular_graphics 'Bruker SHELXTL'
_computing_publication_material 'Bruker SHELXTL'
_computing_structure_refinement 'SHELXL-97 (Sheldrick, 2008)'
_computing_structure_solution 'SHELXS-97 (Sheldrick, 2008)'
_diffrn_ambient_temperature 293(2)
_diffrn_measured_fraction_theta_full 0.997
_diffrn_measured_fraction_theta_max 0.997
_diffrn_measurement_device_type 'Bruker APEX-II CCD'
_diffrn_measurement_method '\f and \w scans'
_diffrn_radiation_monochromator graphite
_diffrn_radiation_source 'Normal-focus sealed tube'
_diffrn_radiation_type MoK\a
_diffrn_radiation_wavelength 0.71073
_diffrn_reflns_av_R_equivalents 0.0286
_diffrn_reflns_av_sigmaI/netI 0.0212
_diffrn_reflns_limit_h_max 21
_diffrn_reflns_limit_h_min -21
_diffrn_reflns_limit_k_max 13
_diffrn_reflns_limit_k_min -13
_diffrn_reflns_limit_l_max 21
_diffrn_reflns_limit_l_min -21
_diffrn_reflns_number 33097
_diffrn_reflns_theta_full 30.03
_diffrn_reflns_theta_max 30.03
_diffrn_reflns_theta_min 1.73
_exptl_absorpt_coefficient_mu 0.087
_exptl_absorpt_correction_T_max 0.9898
_exptl_absorpt_correction_T_min 0.9582
_exptl_absorpt_correction_type multi-scan
_exptl_absorpt_process_details 'Bruker SADABS'
_exptl_crystal_colour orange
_exptl_crystal_density_diffrn 1.313
_exptl_crystal_density_meas ?
_exptl_crystal_density_method 'not measured'
_exptl_crystal_description 'needle frag'
_exptl_crystal_F_000 880
_exptl_crystal_size_max 0.50
_exptl_crystal_size_mid 0.21
_exptl_crystal_size_min 0.12
_refine_diff_density_max 0.252
_refine_diff_density_min -0.196
_refine_diff_density_rms 0.034
_refine_ls_abs_structure_details 'Flack H D (1983), Acta Cryst. A39, 876-881'
_refine_ls_abs_structure_Flack 0.1(6)
_refine_ls_extinction_method none
_refine_ls_goodness_of_fit_ref 1.038
_refine_ls_hydrogen_treatment constr
_refine_ls_matrix_type full
_refine_ls_number_parameters 581
_refine_ls_number_reflns 6555
_refine_ls_number_restraints 1
_refine_ls_restrained_S_all 1.038
_refine_ls_R_factor_all 0.0538
_refine_ls_R_factor_gt 0.0455
_refine_ls_shift/su_max 0.000
_refine_ls_shift/su_mean 0.000
_refine_ls_structure_factor_coef Fsqd
_refine_ls_weighting_details 'calc w=1/[\s^2^(Fo^2^)+(0.0621P)^2^+0.2815P] where P=(Fo^2^+2Fc^2^)/3'
_refine_ls_weighting_scheme calc
_refine_ls_wR_factor_gt 0.1125
_refine_ls_wR_factor_ref 0.1188
_reflns_number_gt 5626
_reflns_number_total 6555
_reflns_threshold_expression >2sigma(I)
_cod_data_source_file cm900242a_si_003.cif
_cod_data_source_block rh148_293k_0m
_cod_depositor_comments
;
The following automatic conversions were performed:

'_symmetry_cell_setting' value 'Monoclinic' changed to 'monoclinic'
according to /home/saulius/struct/CIF-dictionaries/cif_core.dic
dictionary named 'cif_core.dic' version 2.4.2 from 2011-04-26.

Automatic conversion script
Id: cif_fix_values 1715 2011-07-08 13:25:40Z adriana 

The following automatic conversions were performed:

'_exptl_crystal_density_meas' value 'not measured' was changed to '?'
- the value is perceived as not measured.

Automatic conversion script
Id: cif_fix_values 3008 2015-01-20 13:52:24Z robertas 
;
_cod_original_sg_symbol_H-M P2(1)
_cod_database_code 4001011

loop_
_symmetry_equiv_pos_as_xyz
'x, y, z'
'-x, y+1/2, -z'

loop_
_atom_site_label
_atom_site_type_symbol
_atom_site_fract_x
_atom_site_fract_y
_atom_site_fract_z
_atom_site_U_iso_or_equiv
_atom_site_adp_type
_atom_site_occupancy
_atom_site_symmetry_multiplicity
_atom_site_calc_flag
_atom_site_refinement_flags
B1 B 0.03050(17) 0.9817(3) 0.53696(18) 0.0429(6) Uani 1 1 d .
O1 O -0.02537(11) 1.09459(19) 0.56647(11) 0.0468(4) Uani 1 1 d .
C1 C -0.11137(14) 1.1102(2) 0.53046(13) 0.0370(4) Uani 1 1 d .
C2 C -0.16401(16) 1.2089(3) 0.56772(14) 0.0427(5) Uani 1 1 d .
H2 H -0.1385 1.2624 0.6171 0.051 Uiso 1 1 calc R
C3 C -0.25379(15) 1.2254(3) 0.53029(14) 0.0404(5) Uani 1 1 d .
O5 O -0.31018(12) 1.3161(2) 0.55990(11) 0.0554(4) Uani 1 1 d .
C20 C -0.2739(3) 1.4102(4) 0.6325(2) 0.0696(8) Uani 1 1 d .
H20A H -0.2240 1.4633 0.6183 0.104 Uiso 1 1 calc R
H20B H -0.2536 1.3539 0.6846 0.104 Uiso 1 1 calc R
H20C H -0.3199 1.4758 0.6427 0.104 Uiso 1 1 calc R
C3A C -0.29556(14) 1.1448(3) 0.45378(14) 0.0392(4) Uani 1 1 d .
C4 C -0.38590(15) 1.1618(3) 0.41339(17) 0.0493(6) Uani 1 1 d .
H4 H -0.4221 1.2264 0.4369 0.059 Uiso 1 1 calc R
C5 C -0.42204(16) 1.0838(4) 0.33883(18) 0.0552(7) Uani 1 1 d .
H5 H -0.4827 1.0945 0.3136 0.066 Uiso 1 1 calc R
C6 C -0.36933(15) 0.9903(3) 0.30145(16) 0.0492(6) Uani 1 1 d .
H6 H -0.3944 0.9401 0.2506 0.059 Uiso 1 1 calc R
C6A C -0.27835(14) 0.9704(3) 0.33935(13) 0.0376(4) Uani 1 1 d .
O6 O -0.26138(11) 0.8081(2) 0.22970(10) 0.0516(4) Uani 1 1 d .
C21 C -0.21002(19) 0.7167(3) 0.18255(16) 0.0528(6) Uani 1 1 d .
H21A H -0.1818 0.6420 0.2210 0.079 Uiso 1 1 calc R
H21B H -0.1645 0.7726 0.1622 0.079 Uiso 1 1 calc R
H21C H -0.2495 0.6745 0.1329 0.079 Uiso 1 1 calc R
C7 C -0.21992(14) 0.8768(2) 0.30183(13) 0.0384(4) Uani 1 1 d .
C8 C -0.12989(14) 0.8616(2) 0.33870(14) 0.0381(4) Uani 1 1 d .
H8 H -0.0930 0.8019 0.3126 0.046 Uiso 1 1 calc R
C9 C -0.09467(13) 0.9374(2) 0.41626(13) 0.0357(4) Uani 1 1 d .
C9A C -0.14861(13) 1.0297(2) 0.45562(13) 0.0333(4) Uani 1 1 d .
C9B C -0.24091(13) 1.0473(2) 0.41672(13) 0.0337(4) Uani 1 1 d .
O2 O -0.00802(10) 0.92223(19) 0.45037(11) 0.0471(4) Uani 1 1 d .
O3 O 0.11703(10) 1.0451(2) 0.52884(11) 0.0474(4) Uani 1 1 d .
C11 C 0.19205(14) 1.0158(3) 0.58565(13) 0.0368(4) Uani 1 1 d .
C12 C 0.27178(15) 1.0855(3) 0.57515(15) 0.0439(5) Uani 1 1 d .
H12 H 0.2716 1.1498 0.5290 0.053 Uiso 1 1 calc R
C13 C 0.35012(15) 1.0572(3) 0.63421(16) 0.0469(5) Uani 1 1 d .
O7 O 0.43036(12) 1.1164(3) 0.62925(14) 0.0687(6) Uani 1 1 d .
C22 C 0.4369(2) 1.2096(5) 0.5568(2) 0.0823(11) Uani 1 1 d .
H22A H 0.3957 1.2885 0.5559 0.123 Uiso 1 1 calc R
H22B H 0.4220 1.1568 0.5025 0.123 Uiso 1 1 calc R
H22C H 0.4974 1.2458 0.5635 0.123 Uiso 1 1 calc R
C13A C 0.35258(15) 0.9616(3) 0.70696(16) 0.0452(5) Uani 1 1 d .
C14 C 0.43194(17) 0.9332(4) 0.76866(19) 0.0607(7) Uani 1 1 d .
H14 H 0.4856 0.9782 0.7630 0.073 Uiso 1 1 calc R
C15 C 0.4308(2) 0.8400(4) 0.8370(2) 0.0702(9) Uani 1 1 d .
H15 H 0.4840 0.8218 0.8770 0.084 Uiso 1 1 calc R
C16 C 0.3524(2) 0.7725(4) 0.84751(17) 0.0633(7) Uani 1 1 d .
H16 H 0.3528 0.7109 0.8950 0.076 Uiso 1 1 calc R
O8 O 0.19310(16) 0.6420(3) 0.86409(13) 0.0677(6) Uani 1 1 d .
C23 C 0.1131(3) 0.5775(4) 0.8826(3) 0.0850(11) Uani 1 1 d .
H23A H 0.0862 0.5180 0.8338 0.127 Uiso 1 1 calc R
H23B H 0.0713 0.6513 0.8915 0.127 Uiso 1 1 calc R
H23C H 0.1279 0.5197 0.9349 0.127 Uiso 1 1 calc R
C16A C 0.27153(17) 0.7962(3) 0.78680(14) 0.0459(5) Uani 1 1 d .
C17 C 0.18785(18) 0.7273(3) 0.79353(15) 0.0477(5) Uani 1 1 d .
C18 C 0.11043(16) 0.7487(3) 0.73142(16) 0.0447(5) Uani 1 1 d .
H18 H 0.0576 0.7001 0.7358 0.054 Uiso 1 1 calc R
C19 C 0.11220(14) 0.8443(2) 0.66174(14) 0.0379(4) Uani 1 1 d .
C19A C 0.19172(13) 0.9184(2) 0.65448(13) 0.0342(4) Uani 1 1 d .
C19B C 0.27227(14) 0.8915(2) 0.71652(14) 0.0387(4) Uani 1 1 d .
O4 O 0.03821(10) 0.8646(2) 0.60210(12) 0.0483(4) Uani 1 1 d .
B1' B 0.74668(14) 0.6085(3) 0.89399(14) 0.0312(4) Uani 1 1 d .
C1' C 0.71299(13) 0.4451(2) 0.86432(13) 0.0338(4) Uani 1 1 d .
C2' C 0.77123(15) 0.3282(3) 0.86459(17) 0.0472(5) Uani 1 1 d .
H2' H 0.8323 0.3415 0.8873 0.057 Uiso 1 1 calc R
C3' C 0.74266(18) 0.1937(3) 0.8327(2) 0.0591(7) Uani 1 1 d .
H3' H 0.7840 0.1189 0.8354 0.071 Uiso 1 1 calc R
C4' C 0.65251(19) 0.1704(3) 0.7969(2) 0.0603(7) Uani 1 1 d .
H4' H 0.6329 0.0805 0.7747 0.072 Uiso 1 1 calc R
C5' C 0.59254(15) 0.2823(3) 0.79471(18) 0.0507(6) Uani 1 1 d .
H5' H 0.5317 0.2681 0.7711 0.061 Uiso 1 1 calc R
C6' C 0.62234(14) 0.4162(3) 0.82753(14) 0.0392(4) Uani 1 1 d .
H6' H 0.5804 0.4902 0.8251 0.047 Uiso 1 1 calc R
C7' C 0.67679(12) 0.6941(2) 0.94542(13) 0.0335(4) Uani 1 1 d .
C8' C 0.61878(14) 0.6263(3) 0.99293(14) 0.0414(5) Uani 1 1 d .
H8' H 0.6141 0.5266 0.9909 0.050 Uiso 1 1 calc R
C9' C 0.56750(16) 0.7037(4) 1.04347(16) 0.0528(6) Uani 1 1 d .
H9' H 0.5296 0.6550 1.0745 0.063 Uiso 1 1 calc R
C10' C 0.57267(17) 0.8512(4) 1.04772(16) 0.0562(7) Uani 1 1 d .
H10' H 0.5383 0.9028 1.0811 0.067 Uiso 1 1 calc R
C11' C 0.62953(18) 0.9213(3) 1.00174(17) 0.0549(7) Uani 1 1 d .
H11' H 0.6339 1.0211 1.0043 0.066 Uiso 1 1 calc R
C12' C 0.68016(15) 0.8445(3) 0.95185(15) 0.0429(5) Uani 1 1 d .
H12' H 0.7179 0.8946 0.9214 0.051 Uiso 1 1 calc R
C13' C 0.75316(15) 0.6910(2) 0.80031(14) 0.0403(5) Uani 1 1 d .
C14' C 0.67856(19) 0.7617(3) 0.75060(16) 0.0531(6) Uani 1 1 d .
H14' H 0.6256 0.7655 0.7730 0.064 Uiso 1 1 calc R
C15' C 0.6794(3) 0.8267(4) 0.66946(18) 0.0745(9) Uani 1 1 d .
H15' H 0.6278 0.8713 0.6385 0.089 Uiso 1 1 calc R
C16' C 0.7569(3) 0.8241(4) 0.6358(2) 0.0859(12) Uani 1 1 d .
H16' H 0.7591 0.8702 0.5828 0.103 Uiso 1 1 calc R
C17' C 0.8316(3) 0.7529(5) 0.6808(2) 0.0867(13) Uani 1 1 d .
H17' H 0.8838 0.7487 0.6572 0.104 Uiso 1 1 calc R
C18' C 0.82956(19) 0.6866(4) 0.76224(17) 0.0645(8) Uani 1 1 d .
H18' H 0.8806 0.6385 0.7914 0.077 Uiso 1 1 calc R
C19' C 0.84181(13) 0.6127(2) 0.96573(14) 0.0362(4) Uani 1 1 d .
C20' C 0.90207(15) 0.7292(3) 0.97149(16) 0.0461(5) Uani 1 1 d .
H20' H 0.8913 0.8002 0.9284 0.055 Uiso 1 1 calc R
C21' C 0.97682(16) 0.7427(4) 1.03859(17) 0.0589(7) Uani 1 1 d .
H21' H 1.0146 0.8220 1.0399 0.071 Uiso 1 1 calc R
C22' C 0.99556(16) 0.6395(4) 1.10335(18) 0.0611(8) Uani 1 1 d .
H22' H 1.0459 0.6482 1.1483 0.073 Uiso 1 1 calc R
C23' C 0.93842(18) 0.5226(4) 1.10070(17) 0.0569(7) Uani 1 1 d .
H23' H 0.9506 0.4516 1.1438 0.068 Uiso 1 1 calc R
C24' C 0.86271(16) 0.5110(3) 1.03376(15) 0.0452(5) Uani 1 1 d .
H24' H 0.8244 0.4327 1.0341 0.054 Uiso 1 1 calc R

loop_
_atom_site_aniso_label
_atom_site_aniso_U_11
_atom_site_aniso_U_22
_atom_site_aniso_U_33
_atom_site_aniso_U_23
_atom_site_aniso_U_13
_atom_site_aniso_U_12
B1 0.0331(11) 0.0470(14) 0.0432(13) 0.0020(11) -0.0065(9) 0.0000(10)
O1 0.0417(8) 0.0463(9) 0.0447(8) -0.0081(7) -0.0114(6) 0.0017(7)
C1 0.0389(10) 0.0360(10) 0.0327(9) 0.0018(8) -0.0018(8) -0.0034(8)
C2 0.0510(12) 0.0405(11) 0.0339(10) -0.0024(9) 0.0017(9) -0.0017(10)
C3 0.0462(11) 0.0415(11) 0.0348(10) 0.0016(9) 0.0106(8) 0.0024(9)
O5 0.0584(10) 0.0611(11) 0.0485(9) -0.0093(9) 0.0148(8) 0.0095(9)
C20 0.096(2) 0.0634(18) 0.0511(15) -0.0139(14) 0.0180(15) 0.0151(17)
C3A 0.0372(10) 0.0451(12) 0.0354(10) 0.0035(9) 0.0072(8) 0.0013(9)
C4 0.0352(11) 0.0625(16) 0.0505(13) 0.0043(12) 0.0086(9) 0.0070(10)
C5 0.0332(11) 0.0764(19) 0.0524(14) 0.0005(13) -0.0014(9) 0.0024(12)
C6 0.0348(11) 0.0666(16) 0.0421(12) -0.0030(11) -0.0033(9) -0.0051(11)
C6A 0.0334(9) 0.0466(11) 0.0306(9) 0.0013(8) 0.0006(7) -0.0036(9)
O6 0.0450(8) 0.0676(12) 0.0373(8) -0.0153(8) -0.0045(6) -0.0017(8)
C21 0.0612(15) 0.0568(15) 0.0389(11) -0.0119(11) 0.0054(10) -0.0031(12)
C7 0.0393(10) 0.0438(12) 0.0295(9) -0.0002(8) -0.0002(8) -0.0051(9)
C8 0.0384(10) 0.0388(11) 0.0350(10) -0.0027(8) 0.0016(8) 0.0014(9)
C9 0.0331(9) 0.0356(10) 0.0352(9) 0.0023(8) -0.0022(7) 0.0000(8)
C9A 0.0321(9) 0.0357(10) 0.0297(9) 0.0027(8) -0.0003(7) -0.0018(8)
C9B 0.0309(9) 0.0402(10) 0.0287(9) 0.0035(8) 0.0024(7) -0.0009(8)
O2 0.0321(7) 0.0500(9) 0.0529(9) -0.0103(8) -0.0080(6) 0.0064(7)
O3 0.0369(8) 0.0537(10) 0.0451(9) 0.0107(8) -0.0084(6) -0.0051(7)
C11 0.0322(9) 0.0428(11) 0.0331(9) -0.0048(8) 0.0000(7) -0.0027(8)
C12 0.0403(11) 0.0511(13) 0.0393(11) -0.0035(10) 0.0048(9) -0.0084(10)
C13 0.0339(10) 0.0583(14) 0.0480(12) -0.0132(11) 0.0066(9) -0.0099(10)
O7 0.0395(9) 0.0958(17) 0.0698(13) -0.0059(12) 0.0078(8) -0.0220(11)
C22 0.0691(19) 0.109(3) 0.075(2) -0.009(2) 0.0292(16) -0.038(2)
C13A 0.0336(10) 0.0549(13) 0.0429(11) -0.0118(10) -0.0034(8) -0.0017(10)
C14 0.0372(12) 0.0730(19) 0.0628(16) -0.0157(15) -0.0137(11) -0.0017(12)
C15 0.0513(15) 0.082(2) 0.0634(17) -0.0051(17) -0.0248(13) 0.0076(15)
C16 0.0694(17) 0.0675(18) 0.0434(13) 0.0039(13) -0.0133(12) 0.0131(15)
O8 0.0843(14) 0.0673(13) 0.0515(10) 0.0228(10) 0.0128(10) 0.0098(11)
C23 0.110(3) 0.074(2) 0.079(2) 0.0279(19) 0.038(2) 0.006(2)
C16A 0.0493(12) 0.0482(13) 0.0357(10) -0.0022(9) -0.0036(9) 0.0097(10)
C17 0.0610(14) 0.0426(12) 0.0402(11) 0.0048(9) 0.0113(10) 0.0109(11)
C18 0.0441(11) 0.0410(12) 0.0505(12) 0.0038(10) 0.0128(9) 0.0030(10)
C19 0.0339(9) 0.0370(10) 0.0412(10) -0.0012(9) 0.0031(8) 0.0024(8)
C19A 0.0302(9) 0.0380(10) 0.0315(9) -0.0040(8) -0.0012(7) 0.0015(8)
C19B 0.0363(10) 0.0442(12) 0.0322(9) -0.0061(8) -0.0020(8) 0.0044(8)
O4 0.0295(7) 0.0512(10) 0.0592(10) 0.0094(8) -0.0045(6) -0.0041(7)
B1' 0.0260(9) 0.0345(10) 0.0329(10) -0.0019(8) 0.0051(7) -0.0023(8)
C1' 0.0313(9) 0.0347(10) 0.0351(9) -0.0022(8) 0.0057(7) -0.0024(7)
C2' 0.0307(10) 0.0442(12) 0.0638(14) -0.0072(11) 0.0011(9) 0.0026(9)
C3' 0.0463(13) 0.0380(12) 0.090(2) -0.0078(13) 0.0064(13) 0.0057(11)
C4' 0.0537(14) 0.0390(13) 0.087(2) -0.0159(13) 0.0091(14) -0.0091(11)
C5' 0.0344(10) 0.0510(14) 0.0646(15) -0.0107(12) 0.0038(10) -0.0103(10)
C6' 0.0319(9) 0.0404(11) 0.0440(11) -0.0049(9) 0.0037(8) 0.0005(8)
C7' 0.0262(8) 0.0409(10) 0.0310(9) -0.0035(8) -0.0010(7) 0.0010(8)
C8' 0.0379(10) 0.0501(12) 0.0361(10) -0.0017(9) 0.0067(8) -0.0005(9)
C9' 0.0390(11) 0.0819(19) 0.0389(11) -0.0025(12) 0.0114(9) 0.0047(12)
C10' 0.0425(12) 0.082(2) 0.0421(12) -0.0194(13) 0.0026(10) 0.0189(13)
C11' 0.0553(14) 0.0497(14) 0.0538(14) -0.0202(12) -0.0047(11) 0.0132(12)
C12' 0.0386(10) 0.0424(12) 0.0457(11) -0.0068(10) 0.0032(9) -0.0009(9)
C13' 0.0477(11) 0.0382(11) 0.0357(10) -0.0056(9) 0.0100(8) -0.0104(9)
C14' 0.0702(16) 0.0487(13) 0.0391(11) 0.0028(10) 0.0071(11) 0.0073(13)
C15' 0.125(3) 0.0529(16) 0.0423(13) 0.0064(12) 0.0085(16) 0.0103(18)
C16' 0.136(3) 0.075(2) 0.0479(16) 0.0070(16) 0.020(2) -0.035(2)
C17' 0.088(2) 0.123(3) 0.0564(17) -0.010(2) 0.0327(17) -0.050(3)
C18' 0.0517(14) 0.098(2) 0.0457(13) -0.0056(15) 0.0141(11) -0.0196(16)
C19' 0.0272(8) 0.0430(11) 0.0386(10) -0.0058(9) 0.0071(7) 0.0000(8)
C20' 0.0361(10) 0.0549(14) 0.0462(12) -0.0015(10) 0.0052(9) -0.0099(10)
C21' 0.0376(12) 0.082(2) 0.0558(15) -0.0094(14) 0.0055(10) -0.0197(13)
C22' 0.0346(11) 0.093(2) 0.0515(14) -0.0090(15) -0.0033(10) -0.0010(13)
C23' 0.0523(14) 0.0680(17) 0.0462(13) 0.0035(13) -0.0012(11) 0.0112(13)
C24' 0.0422(11) 0.0463(12) 0.0456(12) -0.0006(10) 0.0044(9) 0.0005(10)

loop_
_atom_type_symbol
_atom_type_description
_atom_type_scat_dispersion_real
_atom_type_scat_dispersion_imag
_atom_type_scat_source
C C 0.0033 0.0000 'International Tables Vol C Tables 4.2.6.8 and 6.1.1.4'
H H 0.0000 0.0000 'International Tables Vol C Tables 4.2.6.8 and 6.1.1.4'
B B 0.0013 0.0000 'International Tables Vol C Tables 4.2.6.8 and 6.1.1.4'
O O 0.0106 0.0000 'International Tables Vol C Tables 4.2.6.8 and 6.1.1.4'

loop_
_geom_angle_atom_site_label_1
_geom_angle_atom_site_label_2
_geom_angle_atom_site_label_3
_geom_angle
O3 B1 O2 106.3(2)
O3 B1 O4 113.69(18)
O2 B1 O4 108.2(2)
O3 B1 O1 108.2(2)
O2 B1 O1 113.65(18)
O4 B1 O1 107.0(2)
C1 O1 B1 121.55(18)
O1 C1 C9A 119.83(19)
O1 C1 C2 119.09(18)
C9A C1 C2 121.09(19)
C3 C2 C1 119.2(2)
C3 C2 H2 120.4
C1 C2 H2 120.4
O5 C3 C2 124.5(2)
O5 C3 C3A 113.6(2)
C2 C3 C3A 121.9(2)
C3 O5 C20 118.3(2)
O5 C20 H20A 109.5
O5 C20 H20B 109.5
H20A C20 H20B 109.5
O5 C20 H20C 109.5
H20A C20 H20C 109.5
H20B C20 H20C 109.5
C4 C3A C9B 119.1(2)
C4 C3A C3 123.1(2)
C9B C3A C3 117.82(19)
C5 C4 C3A 120.6(2)
C5 C4 H4 119.7
C3A C4 H4 119.7
C6 C5 C4 120.8(2)
C6 C5 H5 119.6
C4 C5 H5 119.6
C5 C6 C6A 120.5(2)
C5 C6 H6 119.8
C6A C6 H6 119.8
C6 C6A C9B 119.3(2)
C6 C6A C7 122.7(2)
C9B C6A C7 117.98(18)
C7 O6 C21 119.59(19)
O6 C21 H21A 109.5
O6 C21 H21B 109.5
H21A C21 H21B 109.5
O6 C21 H21C 109.5
H21A C21 H21C 109.5
H21B C21 H21C 109.5
O6 C7 C8 124.5(2)
O6 C7 C6A 113.61(18)
C8 C7 C6A 121.90(19)
C7 C8 C9 119.0(2)
C7 C8 H8 120.5
C9 C8 H8 120.5
O2 C9 C9A 120.40(18)
O2 C9 C8 118.15(19)
C9A C9 C8 121.43(18)
C9 C9A C1 120.69(18)
C9 C9A C9B 119.51(18)
C1 C9A C9B 119.73(19)
C6A C9B C3A 119.62(18)
C6A C9B C9A 120.17(19)
C3A C9B C9A 120.19(18)
C9 O2 B1 121.05(18)
C11 O3 B1 121.79(18)
O3 C11 C19A 120.81(19)
O3 C11 C12 118.2(2)
C19A C11 C12 120.96(19)
C13 C12 C11 118.9(2)
C13 C12 H12 120.5
C11 C12 H12 120.5
O7 C13 C12 123.6(2)
O7 C13 C13A 114.2(2)
C12 C13 C13A 122.1(2)
C13 O7 C22 119.2(2)
O7 C22 H22A 109.5
O7 C22 H22B 109.5
H22A C22 H22B 109.5
O7 C22 H22C 109.5
H22A C22 H22C 109.5
H22B C22 H22C 109.5
C14 C13A C19B 118.8(2)
C14 C13A C13 122.8(2)
C19B C13A C13 118.45(19)
C15 C14 C13A 120.5(3)
C15 C14 H14 119.7
C13A C14 H14 119.7
C14 C15 C16 121.1(2)
C14 C15 H15 119.5
C16 C15 H15 119.5
C15 C16 C16A 120.5(3)
C15 C16 H16 119.8
C16A C16 H16 119.8
C17 O8 C23 119.4(2)
O8 C23 H23A 109.5
O8 C23 H23B 109.5
H23A C23 H23B 109.5
O8 C23 H23C 109.5
H23A C23 H23C 109.5
H23B C23 H23C 109.5
C19B C16A C16 118.7(3)
C19B C16A C17 118.28(19)
C16 C16A C17 123.0(2)
O8 C17 C18 124.3(3)
O8 C17 C16A 114.0(2)
C18 C17 C16A 121.7(2)
C17 C18 C19 119.3(2)
C17 C18 H18 120.4
C19 C18 H18 120.4
O4 C19 C18 119.4(2)
O4 C19 C19A 119.7(2)
C18 C19 C19A 120.90(19)
C11 C19A C19 120.30(18)
C11 C19A C19B 120.09(19)
C19 C19A C19B 119.6(2)
C16A C19B C13A 120.5(2)
C16A C19B C19A 120.1(2)
C13A C19B C19A 119.4(2)
C19 O4 B1 121.99(18)
C19' B1' C1' 113.36(17)
C19' B1' C7' 102.85(15)
C1' B1' C7' 113.02(16)
C19' B1' C13' 112.93(16)
C1' B1' C13' 104.57(16)
C7' B1' C13' 110.35(17)
C2' C1' C6' 114.62(19)
C2' C1' B1' 123.95(17)
C6' C1' B1' 121.11(18)
C3' C2' C1' 123.3(2)
C3' C2' H2' 118.4
C1' C2' H2' 118.4
C2' C3' C4' 120.0(2)
C2' C3' H3' 120.0
C4' C3' H3' 120.0
C5' C4' C3' 118.9(2)
C5' C4' H4' 120.5
C3' C4' H4' 120.5
C4' C5' C6' 120.3(2)
C4' C5' H5' 119.9
C6' C5' H5' 119.9
C5' C6' C1' 122.9(2)
C5' C6' H6' 118.6
C1' C6' H6' 118.6
C8' C7' C12' 115.5(2)
C8' C7' B1' 124.08(19)
C12' C7' B1' 120.0(2)
C7' C8' C9' 122.0(2)
C7' C8' H8' 119.0
C9' C8' H8' 119.0
C10' C9' C8' 120.5(3)
C10' C9' H9' 119.8
C8' C9' H9' 119.8
C9' C10' C11' 118.9(2)
C9' C10' H10' 120.6
C11' C10' H10' 120.6
C10' C11' C12' 120.5(3)
C10' C11' H11' 119.8
C12' C11' H11' 119.8
C11' C12' C7' 122.6(2)
C11' C12' H12' 118.7
C7' C12' H12' 118.7
C18' C13' C14' 115.3(2)
C18' C13' B1' 123.1(2)
C14' C13' B1' 121.4(2)
C15' C14' C13' 123.6(3)
C15' C14' H14' 118.2
C13' C14' H14' 118.2
C16' C15' C14' 119.3(3)
C16' C15' H15' 120.4
C14' C15' H15' 120.4
C15' C16' C17' 119.6(3)
C15' C16' H16' 120.2
C17' C16' H16' 120.2
C16' C17' C18' 120.5(3)
C16' C17' H17' 119.8
C18' C17' H17' 119.8
C13' C18' C17' 121.7(3)
C13' C18' H18' 119.1
C17' C18' H18' 119.1
C24' C19' C20' 114.88(19)
C24' C19' B1' 122.20(19)
C20' C19' B1' 122.3(2)
C21' C20' C19' 122.8(2)
C21' C20' H20' 118.6
C19' C20' H20' 118.6
C22' C21' C20' 120.4(3)
C22' C21' H21' 119.8
C20' C21' H21' 119.8
C21' C22' C23' 119.0(2)
C21' C22' H22' 120.5
C23' C22' H22' 120.5
C22' C23' C24' 120.2(3)
C22' C23' H23' 119.9
C24' C23' H23' 119.9
C23' C24' C19' 122.6(2)
C23' C24' H24' 118.7
C19' C24' H24' 118.7

loop_
_geom_bond_atom_site_label_1
_geom_bond_atom_site_label_2
_geom_bond_distance
B1 O3 1.460(3)
B1 O2 1.461(3)
B1 O4 1.471(3)
B1 O1 1.472(3)
O1 C1 1.319(2)
C1 C9A 1.401(3)
C1 C2 1.406(3)
C2 C3 1.377(3)
C2 H2 0.9300
C3 O5 1.338(3)
C3 C3A 1.439(3)
O5 C20 1.444(4)
C20 H20A 0.9600
C20 H20B 0.9600
C20 H20C 0.9600
C3A C4 1.396(3)
C3A C9B 1.417(3)
C4 C5 1.382(4)
C4 H4 0.9300
C5 C6 1.376(4)
C5 H5 0.9300
C6 C6A 1.399(3)
C6 H6 0.9300
C6A C9B 1.414(3)
C6A C7 1.437(3)
O6 C7 1.332(2)
O6 C21 1.438(3)
C21 H21A 0.9600
C21 H21B 0.9600
C21 H21C 0.9600
C7 C8 1.377(3)
C8 C9 1.404(3)
C8 H8 0.9300
C9 O2 1.321(2)
C9 C9A 1.399(3)
C9A C9B 1.417(3)
O3 C11 1.322(2)
C11 C19A 1.397(3)
C11 C12 1.403(3)
C12 C13 1.374(3)
C12 H12 0.9300
C13 O7 1.346(3)
C13 C13A 1.427(4)
O7 C22 1.432(4)
C22 H22A 0.9600
C22 H22B 0.9600
C22 H22C 0.9600
C13A C14 1.406(3)
C13A C19B 1.408(3)
C14 C15 1.368(5)
C14 H14 0.9300
C15 C16 1.375(5)
C15 H15 0.9300
C16 C16A 1.408(3)
C16 H16 0.9300
O8 C17 1.338(3)
O8 C23 1.424(4)
C23 H23A 0.9600
C23 H23B 0.9600
C23 H23C 0.9600
C16A C19B 1.403(3)
C16A C17 1.437(4)
C17 C18 1.378(3)
C18 C19 1.400(3)
C18 H18 0.9300
C19 O4 1.319(2)
C19 C19A 1.407(3)
C19A C19B 1.419(3)
B1' C19' 1.639(3)
B1' C1' 1.640(3)
B1' C7' 1.641(3)
B1' C13' 1.656(3)
C1' C2' 1.397(3)
C1' C6' 1.404(3)
C2' C3' 1.382(4)
C2' H2' 0.9300
C3' C4' 1.385(4)
C3' H3' 0.9300
C4' C5' 1.375(4)
C4' H4' 0.9300
C5' C6' 1.387(3)
C5' H5' 0.9300
C6' H6' 0.9300
C7' C8' 1.395(3)
C7' C12' 1.402(3)
C8' C9' 1.398(3)
C8' H8' 0.9300
C9' C10' 1.375(5)
C9' H9' 0.9300
C10' C11' 1.377(4)
C10' H10' 0.9300
C11' C12' 1.382(3)
C11' H11' 0.9300
C12' H12' 0.9300
C13' C18' 1.390(3)
C13' C14' 1.400(4)
C14' C15' 1.393(4)
C14' H14' 0.9300
C15' C16' 1.366(6)
C15' H15' 0.9300
C16' C17' 1.376(6)
C16' H16' 0.9300
C17' C18' 1.406(5)
C17' H17' 0.9300
C18' H18' 0.9300
C19' C24' 1.404(3)
C19' C20' 1.406(3)
C20' C21' 1.385(3)
C20' H20' 0.9300
C21' C22' 1.376(5)
C21' H21' 0.9300
C22' C23' 1.383(5)
C22' H22' 0.9300
C23' C24' 1.392(3)
C23' H23' 0.9300
C24' H24' 0.9300

loop_
_geom_torsion_atom_site_label_1
_geom_torsion_atom_site_label_2
_geom_torsion_atom_site_label_3
_geom_torsion_atom_site_label_4
_geom_torsion
O3 B1 O1 C1 135.8(2)
O2 B1 O1 C1 17.9(3)
O4 B1 O1 C1 -101.3(2)
B1 O1 C1 C9A -7.7(3)
B1 O1 C1 C2 172.9(2)
O1 C1 C2 C3 180.0(2)
C9A C1 C2 C3 0.6(3)
C1 C2 C3 O5 -179.9(2)
C1 C2 C3 C3A -0.2(3)
C2 C3 O5 C20 4.2(4)
C3A C3 O5 C20 -175.5(2)
O5 C3 C3A C4 1.2(3)
C2 C3 C3A C4 -178.5(2)
O5 C3 C3A C9B 179.10(19)
C2 C3 C3A C9B -0.6(3)
C9B C3A C4 C5 0.7(4)
C3 C3A C4 C5 178.6(2)
C3A C4 C5 C6 -1.7(4)
C4 C5 C6 C6A 1.3(4)
C5 C6 C6A C9B 0.1(4)
C5 C6 C6A C7 -178.5(2)
C21 O6 C7 C8 -3.5(4)
C21 O6 C7 C6A 176.7(2)
C6 C6A C7 O6 -2.0(3)
C9B C6A C7 O6 179.4(2)
C6 C6A C7 C8 178.2(2)
C9B C6A C7 C8 -0.4(3)
O6 C7 C8 C9 -178.4(2)
C6A C7 C8 C9 1.4(3)
C7 C8 C9 O2 -179.6(2)
C7 C8 C9 C9A -1.2(3)
O2 C9 C9A C1 1.5(3)
C8 C9 C9A C1 -176.8(2)
O2 C9 C9A C9B 178.41(19)
C8 C9 C9A C9B 0.1(3)
O1 C1 C9A C9 -2.8(3)
C2 C1 C9A C9 176.6(2)
O1 C1 C9A C9B -179.62(19)
C2 C1 C9A C9B -0.2(3)
C6 C6A C9B C3A -1.0(3)
C7 C6A C9B C3A 177.6(2)
C6 C6A C9B C9A -179.3(2)
C7 C6A C9B C9A -0.7(3)
C4 C3A C9B C6A 0.6(3)
C3 C3A C9B C6A -177.34(19)
C4 C3A C9B C9A 179.0(2)
C3 C3A C9B C9A 1.0(3)
C9 C9A C9B C6A 0.9(3)
C1 C9A C9B C6A 177.75(19)
C9 C9A C9B C3A -177.5(2)
C1 C9A C9B C3A -0.6(3)
C9A C9 O2 B1 10.2(3)
C8 C9 O2 B1 -171.5(2)
O3 B1 O2 C9 -138.0(2)
O4 B1 O2 C9 99.5(2)
O1 B1 O2 C9 -19.1(3)
O2 B1 O3 C11 -129.8(2)
O4 B1 O3 C11 -10.9(3)
O1 B1 O3 C11 107.7(2)
B1 O3 C11 C19A 2.2(3)
B1 O3 C11 C12 -177.6(2)
O3 C11 C12 C13 179.4(2)
C19A C11 C12 C13 -0.4(3)
C11 C12 C13 O7 178.9(2)
C11 C12 C13 C13A -1.4(4)
C12 C13 O7 C22 -2.9(4)
C13A C13 O7 C22 177.4(3)
O7 C13 C13A C14 0.7(4)
C12 C13 C13A C14 -179.0(3)
O7 C13 C13A C19B -178.5(2)
C12 C13 C13A C19B 1.8(4)
C19B C13A C14 C15 -0.5(4)
C13 C13A C14 C15 -179.6(3)
C13A C14 C15 C16 -0.4(5)
C14 C15 C16 C16A 1.2(5)
C15 C16 C16A C19B -1.1(4)
C15 C16 C16A C17 179.0(3)
C23 O8 C17 C18 -5.9(4)
C23 O8 C17 C16A 174.5(3)
C19B C16A C17 O8 -178.0(2)
C16 C16A C17 O8 1.9(4)
C19B C16A C17 C18 2.4(4)
C16 C16A C17 C18 -177.7(3)
O8 C17 C18 C19 177.9(2)
C16A C17 C18 C19 -2.5(4)
C17 C18 C19 O4 179.8(2)
C17 C18 C19 C19A 0.0(3)
O3 C11 C19A C19 3.3(3)
C12 C11 C19A C19 -177.0(2)
O3 C11 C19A C19B -178.1(2)
C12 C11 C19A C19B 1.7(3)
O4 C19 C19A C11 1.5(3)
C18 C19 C19A C11 -178.6(2)
O4 C19 C19A C19B -177.2(2)
C18 C19 C19A C19B 2.7(3)
C16 C16A C19B C13A 0.2(3)
C17 C16A C19B C13A -179.9(2)
C16 C16A C19B C19A -179.6(2)
C17 C16A C19B C19A 0.3(3)
C14 C13A C19B C16A 0.6(3)
C13 C13A C19B C16A 179.7(2)
C14 C13A C19B C19A -179.6(2)
C13 C13A C19B C19A -0.5(3)
C11 C19A C19B C16A 178.6(2)
C19 C19A C19B C16A -2.8(3)
C11 C19A C19B C13A -1.2(3)
C19 C19A C19B C13A 177.5(2)
C18 C19 O4 B1 168.7(2)
C19A C19 O4 B1 -11.5(3)
O3 B1 O4 C19 15.8(3)
O2 B1 O4 C19 133.6(2)
O1 B1 O4 C19 -103.6(2)
C19' B1' C1' C2' -27.7(3)
C7' B1' C1' C2' -144.2(2)
C13' B1' C1' C2' 95.8(2)
C19' B1' C1' C6' 159.15(18)
C7' B1' C1' C6' 42.6(3)
C13' B1' C1' C6' -77.4(2)
C6' C1' C2' C3' -1.0(4)
B1' C1' C2' C3' -174.6(3)
C1' C2' C3' C4' 1.1(5)
C2' C3' C4' C5' -0.7(5)
C3' C4' C5' C6' 0.3(5)
C4' C5' C6' C1' -0.2(4)
C2' C1' C6' C5' 0.5(3)
B1' C1' C6' C5' 174.3(2)
C19' B1' C7' C8' -96.2(2)
C1' B1' C7' C8' 26.4(3)
C13' B1' C7' C8' 143.05(19)
C19' B1' C7' C12' 76.4(2)
C1' B1' C7' C12' -161.00(19)
C13' B1' C7' C12' -44.3(2)
C12' C7' C8' C9' 0.0(3)
B1' C7' C8' C9' 172.98(19)
C7' C8' C9' C10' 0.2(4)
C8' C9' C10' C11' -0.3(4)
C9' C10' C11' C12' 0.3(4)
C10' C11' C12' C7' -0.1(4)
C8' C7' C12' C11' -0.1(3)
B1' C7' C12' C11' -173.31(19)
C19' B1' C13' C18' 36.9(3)
C1' B1' C13' C18' -86.8(3)
C7' B1' C13' C18' 151.3(2)
C19' B1' C13' C14' -147.9(2)
C1' B1' C13' C14' 88.4(2)
C7' B1' C13' C14' -33.4(3)
C18' C13' C14' C15' -1.3(4)
B1' C13' C14' C15' -176.9(3)
C13' C14' C15' C16' -0.9(5)
C14' C15' C16' C17' 2.4(5)
C15' C16' C17' C18' -1.9(6)
C14' C13' C18' C17' 1.9(4)
B1' C13' C18' C17' 177.4(3)
C16' C17' C18' C13' -0.4(6)
C1' B1' C19' C24' -37.9(3)
C7' B1' C19' C24' 84.4(2)
C13' B1' C19' C24' -156.6(2)
C1' B1' C19' C20' 151.5(2)
C7' B1' C19' C20' -86.1(2)
C13' B1' C19' C20' 32.8(3)
C24' C19' C20' C21' 0.4(3)
B1' C19' C20' C21' 171.7(2)
C19' C20' C21' C22' 0.4(4)
C20' C21' C22' C23' -0.4(4)
C21' C22' C23' C24' -0.6(4)
C22' C23' C24' C19' 1.6(4)
C20' C19' C24' C23' -1.4(3)
B1' C19' C24' C23' -172.7(2)
